data_7126358
loop_
_publ_author_name
'Huang, Guoling'
'Li, Jian'
'Ji, Xiaoliang'
'Chen, Lu'
'Liu, Qiang'
'Chen, Xiuwen'
'Huang, Yubing'
'Li, Yibiao'

_publ_section_title
;
 Access to 4-substituted isothiazoles through three-component cascade
 annulation and their application in C-H activation.
;
_journal_issue 43
_journal_name_full 'Chemical communications (Cambridge, England)'
_journal_page_first 5763
_journal_page_last 5766
_journal_paper_doi 10.1039/d0cc01100b
_journal_volume 56
_journal_year 2020
_chemical_formula_moiety 'C10 H7 N O2 S'
_chemical_formula_sum 'C10 H7 N O2 S'
_chemical_formula_weight 205.23
_space_group_crystal_system monoclinic
_space_group_IT_number 14
_space_group_name_Hall '-P 2ybc'
_space_group_name_H-M_alt 'P 1 21/c 1'
_atom_sites_solution_hydrogens geom
_atom_sites_solution_primary dual
_audit_creation_date 2018-06-06
_audit_creation_method
;
Olex2 1.2
(compiled 2018.05.29 svn.r3508 for OlexSys, GUI svn.r5506)
;
_audit_update_record
;
2019-03-11 deposited with the CCDC.	2020-04-08 downloaded from the CCDC.
;
_cell_angle_alpha 90
_cell_angle_beta 99.28(2)
_cell_angle_gamma 90
_cell_formula_units_Z 4
_cell_length_a 6.9853(19)
_cell_length_b 8.3741(16)
_cell_length_c 14.638(3)
_cell_measurement_reflns_used 1418
_cell_measurement_temperature 100.01(10)
_cell_measurement_theta_max 29.2090
_cell_measurement_theta_min 2.9480
_cell_volume 845.1(3)
_computing_cell_refinement 'CrysAlisPro 1.171.38.43f (Rigaku OD, 2015)'
_computing_data_collection 'CrysAlisPro 1.171.38.43f (Rigaku OD, 2015)'
_computing_data_reduction 'CrysAlisPro 1.171.38.43f (Rigaku OD, 2015)'
_computing_molecular_graphics 'Olex2 (Dolomanov et al., 2009)'
_computing_publication_material 'Olex2 (Dolomanov et al., 2009)'
_computing_structure_refinement 'ShelXL (Sheldrick, 2015)'
_computing_structure_solution 'ShelXT (Sheldrick, 2015)'
_diffrn_ambient_environment N~2~
_diffrn_ambient_temperature 100.01(10)
_diffrn_detector 'CCD plate'
_diffrn_detector_area_resol_mean 5.2684
_diffrn_detector_type AtlasS2
_diffrn_measured_fraction_theta_full 0.973
_diffrn_measured_fraction_theta_max 0.973
_diffrn_measurement_details
;
List of Runs (angles in degrees, time in seconds):

  # Type    Start    End  Width  t~exp~   \w     \q     \k     \f   Frames
#--------------------------------------------------------------------------
  1  \w    -20.00  53.00   1.00    1.50    --   11.74 -99.00 -30.00   73
  2  \w     39.00  70.00   1.00    1.50    --   11.74  37.00 -90.00   31
  3  \w    -14.00  61.00   1.00    1.50    --   11.74  57.00 150.00   75
;
_diffrn_measurement_device 'four-circle diffractometer'
_diffrn_measurement_device_type 'SuperNova, Dual, Cu at zero, AtlasS2'
_diffrn_measurement_method '\w scans'
_diffrn_orient_matrix_type 'CrysAlisPro convention (1999,Acta A55,543-557)'
_diffrn_orient_matrix_UB_11 0.0661715000
_diffrn_orient_matrix_UB_12 0.0318068000
_diffrn_orient_matrix_UB_13 0.0373365000
_diffrn_orient_matrix_UB_21 -0.0363780000
_diffrn_orient_matrix_UB_22 0.0780026000
_diffrn_orient_matrix_UB_23 -0.0111542000
_diffrn_orient_matrix_UB_31 -0.0695728000
_diffrn_orient_matrix_UB_32 -0.0103371000
_diffrn_orient_matrix_UB_33 0.0298441000
_diffrn_radiation_monochromator mirror
_diffrn_radiation_probe x-ray
_diffrn_radiation_type MoK\a
_diffrn_radiation_wavelength 0.71073
_diffrn_reflns_av_R_equivalents 0.0434
_diffrn_reflns_av_unetI/netI 0.0530
_diffrn_reflns_Laue_measured_fraction_full 0.973
_diffrn_reflns_Laue_measured_fraction_max 0.973
_diffrn_reflns_limit_h_max 8
_diffrn_reflns_limit_h_min -6
_diffrn_reflns_limit_k_max 9
_diffrn_reflns_limit_k_min -9
_diffrn_reflns_limit_l_max 17
_diffrn_reflns_limit_l_min -15
_diffrn_reflns_number 3223
_diffrn_reflns_point_group_measured_fraction_full 0.973
_diffrn_reflns_point_group_measured_fraction_max 0.973
_diffrn_reflns_theta_full 25.000
_diffrn_reflns_theta_max 25.000
_diffrn_reflns_theta_min 2.811
_diffrn_source 'micro-focus sealed X-ray tube'
_diffrn_source_type 'SuperNova (Mo) X-ray Source'
_exptl_absorpt_coefficient_mu 0.348
_exptl_absorpt_correction_T_max 1.00000
_exptl_absorpt_correction_T_min 0.08320
_exptl_absorpt_correction_type multi-scan
_exptl_absorpt_process_details
;
CrysAlisPro 1.171.38.43f (Rigaku Oxford Diffraction, 2015)
Empirical absorption correction using spherical harmonics,
 implemented in SCALE3 ABSPACK scaling algorithm.
;
_exptl_crystal_colour yellow
_exptl_crystal_colour_primary yellow
_exptl_crystal_density_diffrn 1.613
_exptl_crystal_description block
_exptl_crystal_F_000 424
_exptl_crystal_size_max 0.13
_exptl_crystal_size_mid 0.12
_exptl_crystal_size_min 0.11
_refine_diff_density_max 0.439
_refine_diff_density_min -0.443
_refine_diff_density_rms 0.088
_refine_ls_extinction_method none
_refine_ls_goodness_of_fit_ref 1.069
_refine_ls_hydrogen_treatment constr
_refine_ls_matrix_type full
_refine_ls_number_parameters 127
_refine_ls_number_reflns 1438
_refine_ls_number_restraints 0
_refine_ls_restrained_S_all 1.069
_refine_ls_R_factor_all 0.0646
_refine_ls_R_factor_gt 0.0532
_refine_ls_shift/su_max 0.000
_refine_ls_shift/su_mean 0.000
_refine_ls_structure_factor_coef Fsqd
_refine_ls_weighting_details 'w=1/[\s^2^(Fo^2^)+(0.0962P)^2^+0.5824P] where P=(Fo^2^+2Fc^2^)/3'
_refine_ls_weighting_scheme calc
_refine_ls_wR_factor_gt 0.1579
_refine_ls_wR_factor_ref 0.1685
_reflns_Friedel_coverage 0.000
_reflns_number_gt 1194
_reflns_number_total 1438
_reflns_threshold_expression 'I > 2\s(I)'
_cod_data_source_file d0cc01100b2.cif
_cod_data_source_block hgl_203
_cod_depositor_comments 'Adding full bibliography for 7126356--7126358.cif.'
_cod_database_code 7126358
_shelx_shelxl_version_number 2018/3
_shelx_space_group_comment
;
The symmetry employed for this shelxl refinement is uniquely defined
by the following loop, which should always be used as a source of
symmetry information in preference to the above space-group names.
They are only intended as comments.
;
_shelx_estimated_absorpt_t_max 0.963
_shelx_estimated_absorpt_t_min 0.956
_reflns_odcompleteness_completeness 96.24
_reflns_odcompleteness_iscentric 1
_reflns_odcompleteness_theta 26.32
_olex2_refinement_description
;
1. Fixed Uiso
 At 1.2 times of:
  All C(H) groups, All C(H,H) groups
2.a Secondary CH2 refined with riding coordinates:
 C7(H7A,H7B)
2.b Aromatic/amide H refined with riding coordinates:
 C5(H5), C3(H3), C2(H2), C9(H9), C10(H10)
;
_olex2_date_sample_data_collection 2018-06-05
_olex2_submission_special_instructions 'No special instructions were received'
_oxdiff_exptl_absorpt_empirical_details
;
Empirical correction (ABSPACK) includes:
- Absorption correction using spherical harmonics
- Frame scaling
- Detector area scaling
;
_oxdiff_exptl_absorpt_empirical_full_max 7.659
_oxdiff_exptl_absorpt_empirical_full_min 0.567

loop_
_space_group_symop_operation_xyz
'x, y, z'
'-x, y+1/2, -z+1/2'
'-x, -y, -z'
'x, -y-1/2, z-1/2'

loop_
_atom_site_label
_atom_site_type_symbol
_atom_site_fract_x
_atom_site_fract_y
_atom_site_fract_z
_atom_site_U_iso_or_equiv
_atom_site_adp_type
_atom_site_occupancy
_atom_site_site_symmetry_order
_atom_site_calc_flag
_atom_site_refinement_flags_posn
_atom_site_refinement_flags_adp
_atom_site_refinement_flags_occupancy
_atom_site_disorder_assembly
_atom_site_disorder_group
S1 S 0.16223(12) 0.91440(11) 0.44553(6) 0.0271(4) Uani 1 1 d . . . . .
O2 O 1.0464(3) 0.4518(3) 0.63441(16) 0.0262(6) Uani 1 1 d . . . . .
O1 O 0.9387(3) 0.3591(3) 0.76647(15) 0.0277(6) Uani 1 1 d . . . . .
N1 N 0.3460(4) 0.9015(3) 0.39146(19) 0.0244(7) Uani 1 1 d . . . . .
C5 C 0.7516(5) 0.6038(4) 0.5741(2) 0.0192(8) Uani 1 1 d . . . . .
H5 H 0.796784 0.638832 0.521185 0.023 Uiso 1 1 calc R . . . .
C4 C 0.5663(4) 0.6474(4) 0.5921(2) 0.0176(7) Uani 1 1 d . . . . .
C1 C 0.7993(5) 0.4539(4) 0.7158(2) 0.0201(8) Uani 1 1 d . . . . .
C6 C 0.8616(5) 0.5088(4) 0.6370(2) 0.0207(8) Uani 1 1 d . . . . .
C3 C 0.5070(5) 0.5924(4) 0.6732(2) 0.0210(8) Uani 1 1 d . . . . .
H3 H 0.385681 0.622947 0.685416 0.025 Uiso 1 1 calc R . . . .
C2 C 0.6211(5) 0.4943(4) 0.7363(2) 0.0230(8) Uani 1 1 d . . . . .
H2 H 0.578735 0.457969 0.789664 0.028 Uiso 1 1 calc R . . . .
C9 C 0.2560(5) 0.7989(4) 0.5360(2) 0.0233(8) Uani 1 1 d . . . . .
H9 H 0.192876 0.773388 0.585363 0.028 Uiso 1 1 calc R . . . .
C8 C 0.4381(5) 0.7478(4) 0.5268(2) 0.0187(7) Uani 1 1 d . . . . .
C10 C 0.4818(5) 0.8104(4) 0.4424(2) 0.0223(8) Uani 1 1 d . . . . .
H10 H 0.599659 0.789199 0.423017 0.027 Uiso 1 1 calc R . . . .
C7 C 1.0989(5) 0.3628(4) 0.7179(2) 0.0268(8) Uani 1 1 d . . . . .
H7A H 1.134587 0.254799 0.703462 0.032 Uiso 1 1 calc R . . . .
H7B H 1.209548 0.412166 0.756013 0.032 Uiso 1 1 calc R . . . .

loop_
_atom_site_aniso_label
_atom_site_aniso_U_11
_atom_site_aniso_U_22
_atom_site_aniso_U_33
_atom_site_aniso_U_23
_atom_site_aniso_U_13
_atom_site_aniso_U_12
S1 0.0228(6) 0.0329(6) 0.0251(6) 0.0015(4) 0.0029(4) 0.0028(4)
O2 0.0179(13) 0.0390(15) 0.0226(12) 0.0073(10) 0.0061(10) 0.0064(10)
O1 0.0221(13) 0.0374(15) 0.0242(13) 0.0105(11) 0.0052(11) 0.0067(11)
N1 0.0346(18) 0.0231(16) 0.0163(14) 0.0012(11) 0.0066(13) -0.0042(13)
C5 0.0192(18) 0.0244(18) 0.0146(16) -0.0004(13) 0.0045(14) -0.0032(13)
C4 0.0173(17) 0.0183(16) 0.0173(16) -0.0047(13) 0.0029(13) -0.0040(13)
C1 0.0205(18) 0.0213(17) 0.0178(16) 0.0006(13) 0.0005(14) -0.0034(13)
C6 0.0187(18) 0.0245(18) 0.0194(17) -0.0060(14) 0.0050(14) -0.0045(14)
C3 0.0205(18) 0.0231(18) 0.0204(17) -0.0011(13) 0.0061(14) -0.0003(13)
C2 0.027(2) 0.0257(18) 0.0180(17) -0.0012(14) 0.0086(15) -0.0046(15)
C9 0.0234(19) 0.0286(19) 0.0185(17) -0.0007(14) 0.0052(15) -0.0016(14)
C8 0.0164(17) 0.0202(17) 0.0192(16) -0.0058(13) 0.0020(13) -0.0054(13)
C10 0.0215(18) 0.0239(18) 0.0221(17) -0.0003(14) 0.0055(14) 0.0024(14)
C7 0.0223(19) 0.034(2) 0.0240(18) 0.0065(16) 0.0026(15) 0.0020(16)

loop_
_atom_type_symbol
_atom_type_description
_atom_type_scat_dispersion_real
_atom_type_scat_dispersion_imag
_atom_type_scat_source
C C 0.0033 0.0016 'International Tables Vol C Tables 4.2.6.8 and 6.1.1.4'
H H 0.0000 0.0000 'International Tables Vol C Tables 4.2.6.8 and 6.1.1.4'
N N 0.0061 0.0033 'International Tables Vol C Tables 4.2.6.8 and 6.1.1.4'
O O 0.0106 0.0060 'International Tables Vol C Tables 4.2.6.8 and 6.1.1.4'
S S 0.1246 0.1234 'International Tables Vol C Tables 4.2.6.8 and 6.1.1.4'

loop_
_geom_angle_atom_site_label_1
_geom_angle_atom_site_label_2
_geom_angle_atom_site_label_3
_geom_angle
_geom_angle_site_symmetry_1
_geom_angle_site_symmetry_3
_geom_angle_publ_flag
N1 S1 C9 96.18(15) . . ?
C6 O2 C7 105.6(2) . . ?
C1 O1 C7 105.3(2) . . ?
C10 N1 S1 108.1(2) . . ?
C6 C5 C4 117.5(3) . . ?
C5 C4 C8 120.7(3) . . ?
C3 C4 C5 118.7(3) . . ?
C3 C4 C8 120.7(3) . . ?
C6 C1 O1 110.6(3) . . ?
C2 C1 O1 127.8(3) . . ?
C2 C1 C6 121.5(3) . . ?
C5 C6 O2 127.8(3) . . ?
C5 C6 C1 122.9(3) . . ?
C1 C6 O2 109.3(3) . . ?
C2 C3 C4 123.0(3) . . ?
C1 C2 C3 116.4(3) . . ?
C8 C9 S1 110.6(2) . . ?
C9 C8 C4 126.5(3) . . ?
C9 C8 C10 107.7(3) . . ?
C10 C8 C4 125.8(3) . . ?
N1 C10 C8 117.4(3) . . ?
O1 C7 O2 109.0(3) . . ?

loop_
_geom_bond_atom_site_label_1
_geom_bond_atom_site_label_2
_geom_bond_distance
_geom_bond_site_symmetry_2
_geom_bond_publ_flag
S1 N1 1.617(3) . ?
S1 C9 1.685(3) . ?
O2 C6 1.382(4) . ?
O2 C7 1.428(4) . ?
O1 C1 1.377(4) . ?
O1 C7 1.420(4) . ?
N1 C10 1.345(4) . ?
C5 C4 1.410(4) . ?
C5 C6 1.358(5) . ?
C4 C3 1.397(4) . ?
C4 C8 1.465(4) . ?
C1 C6 1.375(4) . ?
C1 C2 1.370(5) . ?
C3 C2 1.388(5) . ?
C9 C8 1.369(4) . ?
C8 C10 1.420(4) . ?
